data_4305494
loop_
_publ_author_name
'Jie-Sheng Huang'
'Guang-Ao Yu'
'Jin Xie'
'Kwok-Ming Wong'
'Nianyong Zhu'
'Chi-Ming Che'

_publ_section_title
;
Primary and Secondary Phosphine Complexes of Iron Porphyrins and Ruthenium
Phthalocyanine: Synthesis, Structure, and P-H Bond Functionalization
;
_journal_name_full 'Inorganic Chemistry'
_journal_page_first 9166
_journal_page_last 9181
_journal_paper_doi 10.1021/ic800484k
_journal_volume 47
_journal_year 2008
_chemical_formula_moiety 'C56 H38 N8 P2 Ru'
_chemical_formula_sum 'C56 H38 N8 P2 Ru'
_chemical_formula_weight 985.95
_chemical_name_systematic
;
 ?
;
_space_group_IT_number 2
_symmetry_cell_setting triclinic
_symmetry_space_group_name_Hall '-P 1'
_symmetry_space_group_name_H-M 'P -1'
_atom_sites_solution_hydrogens geom
_atom_sites_solution_primary direct
_atom_sites_solution_secondary difmap
_audit_creation_method SHELXL-97
_cell_angle_alpha 107.99(3)
_cell_angle_beta 101.17(3)
_cell_angle_gamma 97.94(3)
_cell_formula_units_Z 2
_cell_length_a 12.739(3)
_cell_length_b 12.791(3)
_cell_length_c 15.547(3)
_cell_measurement_reflns_used 0
_cell_measurement_temperature 301(2)
_cell_measurement_theta_max 0
_cell_measurement_theta_min 0
_cell_volume 2310.0(11)
_computing_molecular_graphics 'Ortep-3 for Windows (Farrugia, 1997)'
_computing_publication_material 'WinGX publication routines (Farrugia, 1999)'
_computing_structure_refinement 'SHELXL-97 (Sheldrick, 1997)'
_computing_structure_solution 'SHELXS-97 (Sheldrick, 1997)'
_diffrn_ambient_temperature 301(2)
_diffrn_measured_fraction_theta_full 0.888
_diffrn_measured_fraction_theta_max 0.888
_diffrn_radiation_monochromator graphite
_diffrn_radiation_source 'fine-focus sealed tube'
_diffrn_radiation_type MoK\a
_diffrn_radiation_wavelength 0.71073
_diffrn_reflns_av_R_equivalents 0.0345
_diffrn_reflns_av_sigmaI/netI 0.0708
_diffrn_reflns_limit_h_max 15
_diffrn_reflns_limit_h_min -15
_diffrn_reflns_limit_k_max 15
_diffrn_reflns_limit_k_min -15
_diffrn_reflns_limit_l_max 18
_diffrn_reflns_limit_l_min -18
_diffrn_reflns_number 16474
_diffrn_reflns_theta_full 25.68
_diffrn_reflns_theta_max 25.68
_diffrn_reflns_theta_min 1.71
_exptl_absorpt_coefficient_mu 0.458
_exptl_absorpt_correction_type none
_exptl_crystal_colour brown
_exptl_crystal_density_diffrn 1.418
_exptl_crystal_density_method 'not measured'
_exptl_crystal_description prism
_exptl_crystal_F_000 1008
_exptl_crystal_size_max 0.4
_exptl_crystal_size_mid 0.3
_exptl_crystal_size_min 0.25
_refine_diff_density_max 0.281
_refine_diff_density_min -0.550
_refine_diff_density_rms 0.068
_refine_ls_extinction_method none
_refine_ls_goodness_of_fit_ref 0.977
_refine_ls_hydrogen_treatment ride-on
_refine_ls_matrix_type full
_refine_ls_number_parameters 615
_refine_ls_number_reflns 7792
_refine_ls_number_restraints 0
_refine_ls_restrained_S_all 0.977
_refine_ls_R_factor_all 0.0507
_refine_ls_R_factor_gt 0.0346
_refine_ls_shift/su_max 0.001
_refine_ls_shift/su_mean 0.000
_refine_ls_structure_factor_coef Fsqd
_refine_ls_weighting_details 'calc w=1/[\s^2^(Fo^2^)+(0.0307P)^2^+0.0000P] where P=(Fo^2^+2Fc^2^)/3'
_refine_ls_weighting_scheme calc
_refine_ls_wR_factor_gt 0.0843
_refine_ls_wR_factor_ref 0.0876
_reflns_number_gt 5673
_reflns_number_total 7792
_reflns_threshold_expression >2sigma(I)
_cod_data_source_file ic800484k_si_001_5.cif
_cod_data_source_block complex_4
_cod_original_cell_volume 2310.0(8)
_cod_database_code 4305494

loop_
_symmetry_equiv_pos_as_xyz
'x, y, z'
'-x, -y, -z'

loop_
_atom_site_label
_atom_site_type_symbol
_atom_site_fract_x
_atom_site_fract_y
_atom_site_fract_z
_atom_site_U_iso_or_equiv
_atom_site_adp_type
_atom_site_occupancy
_atom_site_symmetry_multiplicity
_atom_site_calc_flag
_atom_site_refinement_flags
_atom_site_disorder_assembly
_atom_site_disorder_group
H1 H -0.0371(17) 0.2903(18) 0.3427(14) 0.037(6) Uiso 1 1 d . . .
H2 H -0.037(2) 0.748(2) -0.0808(17) 0.054(8) Uiso 1 1 d . . .
Ru1 Ru 0.0000 0.5000 0.5000 0.03723(10) Uani 1 2 d S . .
P1 P -0.04931(6) 0.39766(6) 0.34281(5) 0.04473(19) Uani 1 1 d . . .
N1 N -0.14317(17) 0.55576(17) 0.47470(14) 0.0399(5) Uani 1 1 d . . .
N2 N 0.07821(18) 0.63367(17) 0.47699(13) 0.0400(5) Uani 1 1 d . . .
N3 N -0.0785(2) 0.72492(18) 0.43998(15) 0.0451(6) Uani 1 1 d . . .
N4 N 0.26469(18) 0.59629(19) 0.50741(14) 0.0441(6) Uani 1 1 d . . .
C1 C -0.2443(2) 0.4986(2) 0.47119(17) 0.0434(7) Uani 1 1 d . . .
C2 C -0.3290(2) 0.5628(2) 0.43883(18) 0.0466(7) Uani 1 1 d . . .
C3 C -0.4455(2) 0.5403(3) 0.41576(19) 0.0554(8) Uani 1 1 d . . .
H3 H -0.4849 0.4771 0.4217 0.067 Uiso 1 1 calc R . .
C4 C -0.5022(3) 0.6169(3) 0.3830(2) 0.0671(9) Uani 1 1 d . . .
H4 H -0.5783 0.6022 0.3688 0.081 Uiso 1 1 calc R . .
C5 C -0.4468(3) 0.7118(3) 0.3719(2) 0.0715(10) Uani 1 1 d . . .
H5 H -0.4853 0.7594 0.3507 0.086 Uiso 1 1 calc R . .
C6 C -0.3313(3) 0.7346(3) 0.3934(2) 0.0569(8) Uani 1 1 d . . .
H6 H -0.2925 0.7974 0.3865 0.068 Uiso 1 1 calc R . .
C7 C -0.2734(2) 0.6577(2) 0.42677(18) 0.0458(7) Uani 1 1 d . . .
C8 C -0.1556(2) 0.6520(2) 0.44962(17) 0.0424(7) Uani 1 1 d . . .
C9 C 0.0277(2) 0.7168(2) 0.45233(17) 0.0427(7) Uani 1 1 d . . .
C10 C 0.1100(2) 0.7966(2) 0.43893(18) 0.0457(7) Uani 1 1 d . . .
C11 C 0.1018(3) 0.8949(2) 0.4136(2) 0.0577(8) Uani 1 1 d . . .
H11 H 0.0356 0.9173 0.4028 0.069 Uiso 1 1 calc R . .
C12 C 0.1961(3) 0.9542(3) 0.4063(2) 0.0729(10) Uani 1 1 d . . .
H12 H 0.1948 1.0175 0.3891 0.087 Uiso 1 1 calc R . .
C13 C 0.2955(3) 0.9177(3) 0.4252(2) 0.0747(10) Uani 1 1 d . . .
H13 H 0.3588 0.9596 0.4209 0.090 Uiso 1 1 calc R . .
C14 C 0.3042(3) 0.8199(3) 0.4505(2) 0.0617(9) Uani 1 1 d . . .
H14 H 0.3708 0.7982 0.4621 0.074 Uiso 1 1 calc R . .
C15 C 0.2096(2) 0.7593(2) 0.45708(18) 0.0457(7) Uani 1 1 d . . .
C16 C 0.1883(2) 0.6559(2) 0.48191(17) 0.0419(7) Uani 1 1 d . . .
C17 C -0.1880(3) 0.3719(3) 0.25519(19) 0.0526(8) Uani 1 1 d . . .
C18 C -0.2328(3) 0.2696(3) 0.1927(2) 0.0756(11) Uani 1 1 d . . .
H18 H -0.1958 0.2115 0.1913 0.091 Uiso 1 1 calc R . .
C19 C -0.3379(3) 0.2467(3) 0.1267(3) 0.0951(13) Uani 1 1 d . . .
H19 H -0.3649 0.1737 0.0848 0.114 Uiso 1 1 calc R . .
C20 C -0.4009(3) 0.3251(4) 0.1215(3) 0.0917(13) Uani 1 1 d . . .
H20 H -0.4681 0.3067 0.0781 0.110 Uiso 1 1 calc R . .
C21 C -0.3602(3) 0.4270(4) 0.1816(3) 0.0886(12) Uani 1 1 d . . .
H21 H -0.3990 0.4838 0.1829 0.106 Uiso 1 1 calc R . .
C22 C -0.2522(3) 0.4505(3) 0.2469(2) 0.0727(10) Uani 1 1 d . . .
H22 H -0.2240 0.5246 0.2865 0.087 Uiso 1 1 calc R . .
C23 C 0.0481(2) 0.4369(2) 0.28588(18) 0.0485(7) Uani 1 1 d . . .
C24 C 0.0415(3) 0.5237(3) 0.2448(2) 0.0691(9) Uani 1 1 d . . .
H24 H -0.0187 0.5574 0.2443 0.083 Uiso 1 1 calc R . .
C25 C 0.1218(3) 0.5565(3) 0.2072(3) 0.0833(11) Uani 1 1 d . . .
H25 H 0.1183 0.6115 0.1798 0.100 Uiso 1 1 calc R . .
C26 C 0.2086(3) 0.5044(3) 0.2116(3) 0.0812(11) Uani 1 1 d . . .
H26 H 0.2651 0.5260 0.1867 0.097 Uiso 1 1 calc R . .
C27 C 0.2179(3) 0.4180(3) 0.2525(2) 0.0728(10) Uani 1 1 d . . .
H27 H 0.2791 0.3860 0.2538 0.087 Uiso 1 1 calc R . .
C28 C 0.1371(3) 0.3839(3) 0.2892(2) 0.0588(8) Uani 1 1 d . . .
H28 H 0.1405 0.3278 0.3153 0.071 Uiso 1 1 calc R . .
Ru2 Ru 0.0000 1.0000 0.0000 0.04021(10) Uani 1 2 d S . .
P2 P 0.00309(7) 0.81633(6) 0.00823(5) 0.0519(2) Uani 1 1 d . . .
N5 N 0.14348(18) 1.06368(18) 0.10729(14) 0.0429(5) Uani 1 1 d . . .
N6 N -0.08573(18) 1.01445(18) 0.08818(14) 0.0432(5) Uani 1 1 d . . .
N7 N 0.0696(2) 1.09169(17) 0.23412(14) 0.0450(6) Uani 1 1 d . . .
N8 N -0.27431(19) 0.93826(19) -0.02262(15) 0.0486(6) Uani 1 1 d . . .
C29 C 0.2480(2) 1.0806(2) 0.10026(18) 0.0459(7) Uani 1 1 d . . .
C30 C 0.3307(2) 1.1301(2) 0.19311(18) 0.0496(7) Uani 1 1 d . . .
C31 C 0.4460(3) 1.1636(3) 0.2240(2) 0.0676(9) Uani 1 1 d . . .
H31 H 0.4868 1.1513 0.1796 0.081 Uiso 1 1 calc R . .
C32 C 0.5011(3) 1.2140(3) 0.3177(2) 0.0792(11) Uani 1 1 d . . .
H32 H 0.5771 1.2359 0.3364 0.095 Uiso 1 1 calc R . .
C33 C 0.4420(3) 1.2292(3) 0.3779(2) 0.0711(10) Uani 1 1 d . . .
H33 H 0.4759 1.2639 0.4412 0.085 Uiso 1 1 calc R . .
C34 C 0.3279(3) 1.1941(2) 0.34891(19) 0.0553(8) Uani 1 1 d . . .
H34 H 0.2881 1.2050 0.3940 0.066 Uiso 1 1 calc R . .
C35 C 0.2713(2) 1.1432(2) 0.25480(18) 0.0474(7) Uani 1 1 d . . .
C36 C 0.1522(2) 1.0986(2) 0.19941(17) 0.0429(7) Uani 1 1 d . . .
C37 C -0.0385(2) 1.0504(2) 0.18401(17) 0.0434(7) Uani 1 1 d . . .
C38 C -0.1279(2) 1.0360(2) 0.22316(18) 0.0475(7) Uani 1 1 d . . .
C39 C -0.1283(3) 1.0562(2) 0.3145(2) 0.0580(8) Uani 1 1 d . . .
H39 H -0.0652 1.0839 0.3633 0.070 Uiso 1 1 calc R . .
C40 C -0.2296(3) 1.0318(3) 0.3268(2) 0.0723(10) Uani 1 1 d . . .
H40 H -0.2358 1.0438 0.3876 0.087 Uiso 1 1 calc R . .
C41 C -0.3298(3) 0.9882(3) 0.2523(2) 0.0729(10) Uani 1 1 d . . .
H41 H -0.3961 0.9741 0.2676 0.088 Uiso 1 1 calc R . .
C42 C -0.3298(3) 0.9674(3) 0.1613(2) 0.0630(9) Uani 1 1 d . . .
H42 H -0.3931 0.9388 0.1128 0.076 Uiso 1 1 calc R . .
C43 C -0.2287(2) 0.9924(2) 0.14828(18) 0.0482(7) Uani 1 1 d . . .
C44 C -0.1995(2) 0.9804(2) 0.06333(18) 0.0468(7) Uani 1 1 d . . .
C45 C 0.1343(3) 0.7730(3) 0.0524(2) 0.0663(9) Uani 1 1 d . . .
C46 C 0.1517(5) 0.6782(4) 0.0007(3) 0.1110(17) Uani 1 1 d . . .
H46 H 0.1018 0.6321 -0.0547 0.133 Uiso 1 1 calc R . .
C47 C 0.2577(7) 0.6487(6) 0.0366(5) 0.161(3) Uani 1 1 d . . .
H47 H 0.2705 0.5813 -0.0001 0.194 Uiso 1 1 calc R . .
C48 C 0.3395(6) 0.7097(7) 0.1183(6) 0.160(3) Uani 1 1 d . . .
H48 H 0.4038 0.6859 0.1349 0.191 Uiso 1 1 calc R . .
C49 C 0.3192(4) 0.7999(5) 0.1678(4) 0.1205(18) Uani 1 1 d . . .
H49 H 0.3687 0.8453 0.2237 0.145 Uiso 1 1 calc R . .
C50 C 0.2172(3) 0.8315(3) 0.1361(3) 0.0873(12) Uani 1 1 d . . .
H50 H 0.2049 0.8977 0.1750 0.105 Uiso 1 1 calc R . .
C51 C -0.0898(3) 0.7591(2) 0.0626(2) 0.0552(8) Uani 1 1 d . . .
C52 C -0.1982(3) 0.7015(3) 0.0095(3) 0.0784(11) Uani 1 1 d . . .
H52 H -0.2173 0.6869 -0.0546 0.094 Uiso 1 1 calc R . .
C53 C -0.2741(3) 0.6675(3) 0.0518(3) 0.0954(13) Uani 1 1 d . . .
H53 H -0.3448 0.6290 0.0179 0.114 Uiso 1 1 calc R . .
C54 C -0.2403(4) 0.6934(4) 0.1482(3) 0.0954(13) Uani 1 1 d . . .
H54 H -0.2912 0.6727 0.1788 0.114 Uiso 1 1 calc R . .
C55 C -0.1345(3) 0.7486(3) 0.2011(3) 0.0773(11) Uani 1 1 d . . .
H55 H -0.1162 0.7626 0.2651 0.093 Uiso 1 1 calc R . .
C56 C -0.0588(3) 0.7819(3) 0.1605(2) 0.0650(9) Uani 1 1 d . . .
H56 H 0.0120 0.8189 0.1954 0.078 Uiso 1 1 calc R . .

loop_
_atom_site_aniso_label
_atom_site_aniso_U_11
_atom_site_aniso_U_22
_atom_site_aniso_U_33
_atom_site_aniso_U_23
_atom_site_aniso_U_13
_atom_site_aniso_U_12
Ru1 0.04180(19) 0.03479(17) 0.03822(17) 0.01493(13) 0.01297(13) 0.00859(14)
P1 0.0548(5) 0.0392(4) 0.0426(4) 0.0143(3) 0.0165(3) 0.0110(3)
N1 0.0442(14) 0.0377(12) 0.0395(12) 0.0128(10) 0.0155(10) 0.0089(10)
N2 0.0451(14) 0.0355(12) 0.0376(12) 0.0100(10) 0.0123(10) 0.0065(10)
N3 0.0565(16) 0.0381(13) 0.0447(13) 0.0156(10) 0.0172(11) 0.0128(12)
N4 0.0470(14) 0.0430(14) 0.0426(13) 0.0135(11) 0.0159(11) 0.0066(11)
C1 0.0440(17) 0.0476(17) 0.0360(14) 0.0090(13) 0.0128(12) 0.0098(13)
C2 0.0522(18) 0.0489(17) 0.0418(15) 0.0130(13) 0.0189(13) 0.0170(14)
C3 0.0499(19) 0.062(2) 0.0538(18) 0.0144(15) 0.0204(14) 0.0141(15)
C4 0.050(2) 0.084(3) 0.068(2) 0.0194(19) 0.0183(16) 0.0273(19)
C5 0.070(2) 0.082(3) 0.078(2) 0.034(2) 0.0241(19) 0.043(2)
C6 0.063(2) 0.0580(19) 0.0613(19) 0.0252(16) 0.0242(16) 0.0274(16)
C7 0.0509(18) 0.0486(17) 0.0414(15) 0.0143(13) 0.0167(13) 0.0177(14)
C8 0.0526(18) 0.0392(15) 0.0391(15) 0.0141(12) 0.0155(13) 0.0146(14)
C9 0.0516(18) 0.0372(15) 0.0381(15) 0.0128(12) 0.0103(12) 0.0073(13)
C10 0.0561(19) 0.0402(16) 0.0396(15) 0.0151(12) 0.0128(13) 0.0023(14)
C11 0.067(2) 0.0463(18) 0.065(2) 0.0288(15) 0.0148(16) 0.0074(16)
C12 0.091(3) 0.053(2) 0.081(2) 0.0378(18) 0.023(2) 0.001(2)
C13 0.078(3) 0.066(2) 0.087(2) 0.038(2) 0.031(2) -0.005(2)
C14 0.059(2) 0.061(2) 0.069(2) 0.0273(17) 0.0233(16) 0.0016(16)
C15 0.0525(18) 0.0389(15) 0.0437(15) 0.0139(12) 0.0135(13) 0.0015(14)
C16 0.0450(17) 0.0406(15) 0.0367(14) 0.0094(12) 0.0128(12) 0.0038(13)
C17 0.064(2) 0.0520(18) 0.0480(17) 0.0202(14) 0.0220(15) 0.0126(16)
C18 0.081(3) 0.0452(19) 0.082(2) 0.0128(17) -0.001(2) 0.0042(18)
C19 0.095(3) 0.066(3) 0.098(3) 0.021(2) -0.011(2) -0.004(2)
C20 0.067(3) 0.113(4) 0.089(3) 0.045(3) 0.003(2) -0.003(3)
C21 0.078(3) 0.113(3) 0.076(3) 0.028(2) 0.016(2) 0.042(3)
C22 0.080(3) 0.076(2) 0.055(2) 0.0094(17) 0.0141(18) 0.028(2)
C23 0.0596(19) 0.0432(16) 0.0400(15) 0.0066(13) 0.0179(14) 0.0127(14)
C24 0.085(3) 0.066(2) 0.079(2) 0.0360(19) 0.044(2) 0.029(2)
C25 0.106(3) 0.074(3) 0.097(3) 0.047(2) 0.056(3) 0.023(2)
C26 0.089(3) 0.082(3) 0.078(2) 0.024(2) 0.047(2) 0.009(2)
C27 0.069(2) 0.077(2) 0.077(2) 0.020(2) 0.039(2) 0.0171(19)
C28 0.069(2) 0.0535(19) 0.0571(18) 0.0145(15) 0.0273(16) 0.0184(17)
Ru2 0.0477(2) 0.03836(18) 0.03189(17) 0.00951(13) 0.00977(14) 0.00692(14)
P2 0.0696(6) 0.0416(4) 0.0437(4) 0.0122(3) 0.0167(4) 0.0115(4)
N5 0.0508(15) 0.0395(12) 0.0346(12) 0.0092(10) 0.0105(10) 0.0058(11)
N6 0.0512(15) 0.0392(12) 0.0385(13) 0.0107(10) 0.0141(11) 0.0098(11)
N7 0.0585(16) 0.0370(13) 0.0375(12) 0.0084(10) 0.0151(12) 0.0097(11)
N8 0.0501(15) 0.0494(14) 0.0423(14) 0.0108(11) 0.0137(11) 0.0057(12)
C29 0.0518(18) 0.0403(15) 0.0413(16) 0.0108(13) 0.0106(13) 0.0048(13)
C30 0.0503(18) 0.0468(17) 0.0447(16) 0.0139(13) 0.0062(14) 0.0005(14)
C31 0.055(2) 0.073(2) 0.062(2) 0.0113(18) 0.0121(16) 0.0008(17)
C32 0.056(2) 0.088(3) 0.065(2) 0.005(2) -0.0002(18) -0.0088(19)
C33 0.073(3) 0.063(2) 0.052(2) 0.0020(16) -0.0028(18) -0.0017(18)
C34 0.070(2) 0.0447(17) 0.0393(16) 0.0066(13) 0.0050(15) 0.0059(15)
C35 0.0549(19) 0.0405(16) 0.0398(15) 0.0098(13) 0.0069(14) 0.0043(14)
C36 0.0562(19) 0.0346(15) 0.0355(15) 0.0096(12) 0.0109(13) 0.0087(13)
C37 0.0587(19) 0.0357(14) 0.0356(15) 0.0097(12) 0.0144(14) 0.0114(13)
C38 0.0606(19) 0.0418(16) 0.0425(16) 0.0101(13) 0.0212(14) 0.0166(14)
C39 0.079(2) 0.0502(18) 0.0467(17) 0.0110(14) 0.0257(16) 0.0190(17)
C40 0.092(3) 0.073(2) 0.057(2) 0.0151(18) 0.043(2) 0.020(2)
C41 0.074(2) 0.080(2) 0.068(2) 0.0156(19) 0.042(2) 0.017(2)
C42 0.065(2) 0.062(2) 0.0590(19) 0.0112(16) 0.0260(16) 0.0134(17)
C43 0.0582(19) 0.0421(16) 0.0461(16) 0.0100(13) 0.0236(14) 0.0135(14)
C44 0.0533(18) 0.0434(16) 0.0434(16) 0.0124(13) 0.0165(14) 0.0087(14)
C45 0.086(3) 0.061(2) 0.073(2) 0.0350(18) 0.040(2) 0.027(2)
C46 0.178(5) 0.108(3) 0.094(3) 0.047(3) 0.083(3) 0.084(4)
C47 0.243(8) 0.198(7) 0.178(6) 0.130(6) 0.162(6) 0.175(7)
C48 0.161(7) 0.231(9) 0.200(8) 0.151(8) 0.117(6) 0.127(7)
C49 0.087(4) 0.124(4) 0.180(6) 0.092(4) 0.025(3) 0.034(3)
C50 0.078(3) 0.074(3) 0.118(3) 0.045(2) 0.017(2) 0.024(2)
C51 0.066(2) 0.0403(17) 0.0600(19) 0.0174(15) 0.0188(16) 0.0100(15)
C52 0.084(3) 0.066(2) 0.074(2) 0.0164(19) 0.017(2) 0.002(2)
C53 0.071(3) 0.084(3) 0.128(4) 0.038(3) 0.030(3) -0.003(2)
C54 0.118(4) 0.086(3) 0.118(4) 0.055(3) 0.069(3) 0.034(3)
C55 0.099(3) 0.074(3) 0.070(2) 0.030(2) 0.035(2) 0.020(2)
C56 0.079(2) 0.060(2) 0.063(2) 0.0273(17) 0.0253(18) 0.0155(18)

loop_
_atom_type_symbol
_atom_type_description
_atom_type_scat_dispersion_real
_atom_type_scat_dispersion_imag
_atom_type_scat_source
Ru Ru -1.2594 0.8363 'International Tables Vol C Tables 4.2.6.8 and 6.1.1.4'
P P 0.1023 0.0942 'International Tables Vol C Tables 4.2.6.8 and 6.1.1.4'
N N 0.0061 0.0033 'International Tables Vol C Tables 4.2.6.8 and 6.1.1.4'
C C 0.0033 0.0016 'International Tables Vol C Tables 4.2.6.8 and 6.1.1.4'
H H 0.0000 0.0000 'International Tables Vol C Tables 4.2.6.8 and 6.1.1.4'

loop_
_geom_angle_atom_site_label_1
_geom_angle_atom_site_label_2
_geom_angle_atom_site_label_3
_geom_angle
_geom_angle_site_symmetry_1
_geom_angle_site_symmetry_3
_geom_angle_publ_flag
N2 Ru1 N2 180.0 . 2_566 ?
N2 Ru1 N1 88.46(9) . . ?
N2 Ru1 N1 91.54(9) 2_566 . ?
N2 Ru1 N1 91.54(9) . 2_566 ?
N2 Ru1 N1 88.46(9) 2_566 2_566 ?
N1 Ru1 N1 180.000(1) . 2_566 ?
N2 Ru1 P1 91.08(7) . . ?
N2 Ru1 P1 88.92(7) 2_566 . ?
N1 Ru1 P1 85.48(7) . . ?
N1 Ru1 P1 94.52(7) 2_566 . ?
N2 Ru1 P1 88.92(7) . 2_566 ?
N2 Ru1 P1 91.08(7) 2_566 2_566 ?
N1 Ru1 P1 94.52(7) . 2_566 ?
N1 Ru1 P1 85.48(7) 2_566 2_566 ?
P1 Ru1 P1 180.000(1) . 2_566 ?
C23 P1 C17 104.12(13) . . ?
C23 P1 Ru1 111.66(10) . . ?
C17 P1 Ru1 127.89(9) . . ?
C23 P1 H1 104.5(9) . . ?
C17 P1 H1 104.7(9) . . ?
Ru1 P1 H1 101.6(8) . . ?
C1 N1 C8 109.1(2) . . ?
C1 N1 Ru1 124.41(18) . . ?
C8 N1 Ru1 126.28(18) . . ?
C16 N2 C9 110.5(2) . . ?
C16 N2 Ru1 124.15(18) . . ?
C9 N2 Ru1 125.34(18) . . ?
C8 N3 C9 123.4(2) . . ?
C1 N4 C16 126.6(2) 2_566 . ?
N4 C1 N1 126.0(2) 2_566 . ?
N4 C1 C2 127.1(2) 2_566 . ?
N1 C1 C2 107.0(2) . . ?
C7 C2 C3 118.2(3) . . ?
C7 C2 C1 108.7(2) . . ?
C3 C2 C1 133.0(3) . . ?
C2 C3 C4 119.3(3) . . ?
C2 C3 H3 120.3 . . ?
C4 C3 H3 120.3 . . ?
C5 C4 C3 122.4(3) . . ?
C5 C4 H4 118.8 . . ?
C3 C4 H4 118.8 . . ?
C4 C5 C6 119.0(3) . . ?
C4 C5 H5 120.5 . . ?
C6 C5 H5 120.5 . . ?
C5 C6 C7 119.0(3) . . ?
C5 C6 H6 120.5 . . ?
C7 C6 H6 120.5 . . ?
C2 C7 C6 122.1(3) . . ?
C2 C7 C8 104.7(2) . . ?
C6 C7 C8 133.1(3) . . ?
N3 C8 N1 127.5(3) . . ?
N3 C8 C7 121.8(3) . . ?
N1 C8 C7 110.6(2) . . ?
N3 C9 N2 129.0(2) . . ?
N3 C9 C10 122.1(3) . . ?
N2 C9 C10 108.9(2) . . ?
C15 C10 C11 123.6(3) . . ?
C15 C10 C9 105.3(2) . . ?
C11 C10 C9 131.0(3) . . ?
C12 C11 C10 117.1(3) . . ?
C12 C11 H11 121.4 . . ?
C10 C11 H11 121.4 . . ?
C11 C12 C13 119.3(3) . . ?
C11 C12 H12 120.3 . . ?
C13 C12 H12 120.3 . . ?
C12 C13 C14 123.8(3) . . ?
C12 C13 H13 118.1 . . ?
C14 C13 H13 118.1 . . ?
C15 C14 C13 117.1(3) . . ?
C15 C14 H14 121.4 . . ?
C13 C14 H14 121.4 . . ?
C14 C15 C10 119.0(3) . . ?
C14 C15 C16 131.7(3) . . ?
C10 C15 C16 109.3(2) . . ?
N2 C16 N4 127.0(2) . . ?
N2 C16 C15 106.0(2) . . ?
N4 C16 C15 127.0(2) . . ?
C18 C17 C22 112.4(3) . . ?
C18 C17 P1 120.0(3) . . ?
C22 C17 P1 127.6(2) . . ?
C17 C18 C19 121.5(3) . . ?
C17 C18 H18 119.3 . . ?
C19 C18 H18 119.3 . . ?
C20 C19 C18 125.0(4) . . ?
C20 C19 H19 117.5 . . ?
C18 C19 H19 117.5 . . ?
C21 C20 C19 115.8(4) . . ?
C21 C20 H20 122.1 . . ?
C19 C20 H20 122.1 . . ?
C20 C21 C22 119.1(4) . . ?
C20 C21 H21 120.5 . . ?
C22 C21 H21 120.5 . . ?
C17 C22 C21 126.2(3) . . ?
C17 C22 H22 116.9 . . ?
C21 C22 H22 116.9 . . ?
C28 C23 C24 122.0(3) . . ?
C28 C23 P1 115.2(2) . . ?
C24 C23 P1 122.7(2) . . ?
C25 C24 C23 120.8(3) . . ?
C25 C24 H24 119.6 . . ?
C23 C24 H24 119.6 . . ?
C24 C25 C26 116.4(4) . . ?
C24 C25 H25 121.8 . . ?
C26 C25 H25 121.8 . . ?
C25 C26 C27 124.2(4) . . ?
C25 C26 H26 117.9 . . ?
C27 C26 H26 117.9 . . ?
C28 C27 C26 119.7(3) . . ?
C28 C27 H27 120.2 . . ?
C26 C27 H27 120.2 . . ?
C27 C28 C23 117.0(3) . . ?
C27 C28 H28 121.5 . . ?
C23 C28 H28 121.5 . . ?
N6 Ru2 N6 180.0 2_575 . ?
N6 Ru2 N5 90.80(9) 2_575 2_575 ?
N6 Ru2 N5 89.20(9) . 2_575 ?
N6 Ru2 N5 89.20(9) 2_575 . ?
N6 Ru2 N5 90.80(9) . . ?
N5 Ru2 N5 180.000(1) 2_575 . ?
N6 Ru2 P2 94.38(7) 2_575 . ?
N6 Ru2 P2 85.62(7) . . ?
N5 Ru2 P2 90.92(7) 2_575 . ?
N5 Ru2 P2 89.08(7) . . ?
N6 Ru2 P2 85.62(7) 2_575 2_575 ?
N6 Ru2 P2 94.38(7) . 2_575 ?
N5 Ru2 P2 89.08(7) 2_575 2_575 ?
N5 Ru2 P2 90.92(7) . 2_575 ?
P2 Ru2 P2 180.0 . 2_575 ?
C51 P2 C45 102.42(15) . . ?
C51 P2 Ru2 118.90(10) . . ?
C45 P2 Ru2 122.88(12) . . ?
C51 P2 H2 100.6(11) . . ?
C45 P2 H2 105.6(11) . . ?
Ru2 P2 H2 103.6(11) . . ?
C36 N5 C29 104.2(2) . . ?
C36 N5 Ru2 127.42(19) . . ?
C29 N5 Ru2 128.34(17) . . ?
C44 N6 C37 114.3(2) . . ?
C44 N6 Ru2 123.40(17) . . ?
C37 N6 Ru2 121.99(19) . . ?
C36 N7 C37 125.8(2) . . ?
C29 N8 C44 123.8(2) 2_575 . ?
N8 C29 N5 123.5(2) 2_575 . ?
N8 C29 C30 122.9(3) 2_575 . ?
N5 C29 C30 113.5(2) . . ?
C35 C30 C31 119.7(3) . . ?
C35 C30 C29 104.3(3) . . ?
C31 C30 C29 136.0(3) . . ?
C32 C31 C30 122.9(3) . . ?
C32 C31 H31 118.6 . . ?
C30 C31 H31 118.6 . . ?
C33 C32 C31 117.1(3) . . ?
C33 C32 H32 121.5 . . ?
C31 C32 H32 121.5 . . ?
C32 C33 C34 120.9(3) . . ?
C32 C33 H33 119.5 . . ?
C34 C33 H33 119.5 . . ?
C33 C34 C35 122.6(3) . . ?
C33 C34 H34 118.7 . . ?
C35 C34 H34 118.7 . . ?
C30 C35 C34 116.8(3) . . ?
C30 C35 C36 106.5(2) . . ?
C34 C35 C36 136.7(3) . . ?
N7 C36 N5 122.8(3) . . ?
N7 C36 C35 125.7(2) . . ?
N5 C36 C35 111.4(2) . . ?
N7 C37 N6 130.8(2) . . ?
N7 C37 C38 125.1(2) . . ?
N6 C37 C38 104.1(2) . . ?
C39 C38 C37 129.0(3) . . ?
C39 C38 C43 122.0(3) . . ?
C37 C38 C43 109.0(2) . . ?
C40 C39 C38 113.0(3) . . ?
C40 C39 H39 123.5 . . ?
C38 C39 H39 123.5 . . ?
C39 C40 C41 125.0(3) . . ?
C39 C40 H40 117.5 . . ?
C41 C40 H40 117.5 . . ?
C42 C41 C40 122.3(3) . . ?
C42 C41 H41 118.9 . . ?
C40 C41 H41 118.9 . . ?
C43 C42 C41 113.3(3) . . ?
C43 C42 H42 123.4 . . ?
C41 C42 H42 123.4 . . ?
C42 C43 C44 128.0(3) . . ?
C42 C43 C38 124.5(3) . . ?
C44 C43 C38 107.5(2) . . ?
N8 C44 N6 131.6(2) . . ?
N8 C44 C43 123.4(3) . . ?
N6 C44 C43 105.0(2) . . ?
C46 C45 C50 115.0(4) . . ?
C46 C45 P2 117.3(4) . . ?
C50 C45 P2 127.7(3) . . ?
C45 C46 C47 115.6(5) . . ?
C45 C46 H46 122.2 . . ?
C47 C46 H46 122.2 . . ?
C48 C47 C46 128.1(6) . . ?
C48 C47 H47 115.9 . . ?
C46 C47 H47 115.9 . . ?
C49 C48 C47 114.7(7) . . ?
C49 C48 H48 122.6 . . ?
C47 C48 H48 122.6 . . ?
C48 C49 C50 119.0(6) . . ?
C48 C49 H49 120.5 . . ?
C50 C49 H49 120.5 . . ?
C45 C50 C49 127.5(4) . . ?
C45 C50 H50 116.3 . . ?
C49 C50 H50 116.3 . . ?
C56 C51 C52 120.6(3) . . ?
C56 C51 P2 119.4(3) . . ?
C52 C51 P2 119.7(3) . . ?
C53 C52 C51 120.6(4) . . ?
C53 C52 H52 119.7 . . ?
C51 C52 H52 119.7 . . ?
C52 C53 C54 116.7(4) . . ?
C52 C53 H53 121.6 . . ?
C54 C53 H53 121.6 . . ?
C55 C54 C53 123.5(4) . . ?
C55 C54 H54 118.3 . . ?
C53 C54 H54 118.3 . . ?
C56 C55 C54 120.5(4) . . ?
C56 C55 H55 119.7 . . ?
C54 C55 H55 119.7 . . ?
C55 C56 C51 118.1(3) . . ?
C55 C56 H56 120.9 . . ?
C51 C56 H56 120.9 . . ?

loop_
_geom_bond_atom_site_label_1
_geom_bond_atom_site_label_2
_geom_bond_distance
_geom_bond_site_symmetry_2
_geom_bond_publ_flag
Ru1 N2 2.022(2) . ?
Ru1 N2 2.022(2) 2_566 ?
Ru1 N1 2.060(2) . ?
Ru1 N1 2.060(2) 2_566 ?
Ru1 P1 2.2983(11) . ?
Ru1 P1 2.2983(11) 2_566 ?
P1 C23 1.762(3) . ?
P1 C17 1.928(3) . ?
P1 H1 1.40(2) . ?
N1 C1 1.373(3) . ?
N1 C8 1.420(3) . ?
N2 C16 1.374(3) . ?
N2 C9 1.426(3) . ?
N3 C8 1.322(3) . ?
N3 C9 1.353(3) . ?
N4 C1 1.359(3) 2_566 ?
N4 C16 1.389(3) . ?
C1 N4 1.359(3) 2_566 ?
C1 C2 1.543(4) . ?
C2 C7 1.403(4) . ?
C2 C3 1.423(4) . ?
C3 C4 1.451(4) . ?
C3 H3 0.9300 . ?
C4 C5 1.393(5) . ?
C4 H4 0.9300 . ?
C5 C6 1.412(4) . ?
C5 H5 0.9300 . ?
C6 C7 1.465(4) . ?
C6 H6 0.9300 . ?
C7 C8 1.491(4) . ?
C9 C10 1.451(4) . ?
C10 C15 1.424(4) . ?
C10 C11 1.439(4) . ?
C11 C12 1.373(4) . ?
C11 H11 0.9300 . ?
C12 C13 1.418(5) . ?
C12 H12 0.9300 . ?
C13 C14 1.435(5) . ?
C13 H13 0.9300 . ?
C14 C15 1.379(4) . ?
C14 H14 0.9300 . ?
C15 C16 1.493(4) . ?
C17 C18 1.332(4) . ?
C17 C22 1.401(4) . ?
C18 C19 1.451(5) . ?
C18 H18 0.9300 . ?
C19 C20 1.379(5) . ?
C19 H19 0.9300 . ?
C20 C21 1.309(5) . ?
C20 H20 0.9300 . ?
C21 C22 1.474(5) . ?
C21 H21 0.9300 . ?
C22 H22 0.9300 . ?
C23 C28 1.399(4) . ?
C23 C24 1.445(4) . ?
C24 C25 1.353(5) . ?
C24 H24 0.9300 . ?
C25 C26 1.368(5) . ?
C25 H25 0.9300 . ?
C26 C27 1.442(5) . ?
C26 H26 0.9300 . ?
C27 C28 1.352(4) . ?
C27 H27 0.9300 . ?
C28 H28 0.9300 . ?
Ru2 N6 1.894(2) 2_575 ?
Ru2 N6 1.894(2) . ?
Ru2 N5 2.087(2) 2_575 ?
Ru2 N5 2.087(2) . ?
Ru2 P2 2.3972(9) . ?
Ru2 P2 2.3972(9) 2_575 ?
P2 C51 1.783(3) . ?
P2 C45 1.902(4) . ?
P2 H2 1.34(2) . ?
N5 C36 1.339(3) . ?
N5 C29 1.350(3) . ?
N6 C44 1.394(3) . ?
N6 C37 1.395(3) . ?
N7 C36 1.277(3) . ?
N7 C37 1.382(4) . ?
N8 C29 1.275(3) 2_575 ?
N8 C44 1.380(3) . ?
C29 N8 1.275(3) 2_575 ?
C29 C30 1.502(4) . ?
C30 C35 1.318(4) . ?
C30 C31 1.414(4) . ?
C31 C32 1.389(4) . ?
C31 H31 0.9300 . ?
C32 C33 1.298(5) . ?
C32 H32 0.9300 . ?
C33 C34 1.399(4) . ?
C33 H33 0.9300 . ?
C34 C35 1.399(4) . ?
C34 H34 0.9300 . ?
C35 C36 1.523(4) . ?
C37 C38 1.408(4) . ?
C38 C39 1.364(4) . ?
C38 C43 1.462(4) . ?
C39 C40 1.350(4) . ?
C39 H39 0.9300 . ?
C40 C41 1.453(5) . ?
C40 H40 0.9300 . ?
C41 C42 1.356(4) . ?
C41 H41 0.9300 . ?
C42 C43 1.354(4) . ?
C42 H42 0.9300 . ?
C43 C44 1.409(4) . ?
C45 C46 1.306(5) . ?
C45 C50 1.420(5) . ?
C46 C47 1.502(7) . ?
C46 H46 0.9300 . ?
C47 C48 1.400(9) . ?
C47 H47 0.9300 . ?
C48 C49 1.265(7) . ?
C48 H48 0.9300 . ?
C49 C50 1.455(6) . ?
C49 H49 0.9300 . ?
C50 H50 0.9300 . ?
C51 C56 1.421(4) . ?
C51 C52 1.425(5) . ?
C52 C53 1.365(5) . ?
C52 H52 0.9300 . ?
C53 C54 1.395(6) . ?
C53 H53 0.9300 . ?
C54 C55 1.394(5) . ?
C54 H54 0.9300 . ?
C55 C56 1.341(4) . ?
C55 H55 0.9300 . ?
C56 H56 0.9300 . ?
